data_4088691
loop_
_publ_author_name
'Brooner, Rachel E. M.'
'Brown, Timothy J.'
'Chee, Mark A.'
'Widenhoefer, Ross A.'

_publ_section_title
;
 Effect of Substitution, Ring Size, and Counterion on the Intermediates
 Generated in the Gold-Catalyzed Intramolecular Hydroalkoxylation of
 Allenes
;
_journal_issue 11
_journal_name_full Organometallics
_journal_page_first 2014
_journal_paper_doi 10.1021/acs.organomet.6b00306
_journal_volume 35
_journal_year 2016
_chemical_formula_sum 'C39 H46 Au O P'
_chemical_formula_weight 758.69
_space_group_IT_number 2
_space_group_name_Hall '-P 1'
_space_group_name_H-M_alt 'P -1'
_symmetry_cell_setting triclinic
_symmetry_space_group_name_H-M 'P -1'
_atom_sites_solution_hydrogens geom
_atom_sites_solution_primary direct
_atom_sites_solution_secondary difmap
_audit_creation_method SHELXL-97
_cell_angle_alpha 78.988(2)
_cell_angle_beta 78.948(3)
_cell_angle_gamma 69.197(2)
_cell_formula_units_Z 2
_cell_length_a 10.5090(6)
_cell_length_b 12.2859(6)
_cell_length_c 13.7859(7)
_cell_measurement_reflns_used 9883
_cell_measurement_temperature 110
_cell_measurement_theta_max 37.80
_cell_measurement_theta_min 3.00
_cell_volume 1618.31(15)
_computing_cell_refinement SAINT
_computing_data_collection Apex2
_computing_data_reduction SAINT
_computing_molecular_graphics NRCVAX
_computing_publication_material cif2tables.py
_computing_structure_refinement XL
_computing_structure_solution DIRDIF99
_diffrn_ambient_temperature 110
_diffrn_measured_fraction_theta_full 0.989
_diffrn_measured_fraction_theta_max 0.804
_diffrn_measurement_device_type 'Bruker-Nonius Kappa Axis X8 Apex2'
_diffrn_measurement_method 'omega and phi scans'
_diffrn_radiation_monochromator graphite
_diffrn_radiation_source 'fine-focus sealed tube'
_diffrn_radiation_type MoK\a
_diffrn_radiation_wavelength 0.71073
_diffrn_reflns_av_R_equivalents 0.0250
_diffrn_reflns_av_sigmaI/netI 0.0419
_diffrn_reflns_limit_h_max 18
_diffrn_reflns_limit_h_min -18
_diffrn_reflns_limit_k_max 22
_diffrn_reflns_limit_k_min -21
_diffrn_reflns_limit_l_max 23
_diffrn_reflns_limit_l_min -24
_diffrn_reflns_number 39934
_diffrn_reflns_theta_full 36.18
_diffrn_reflns_theta_max 41.65
_diffrn_reflns_theta_min 2.26
_exptl_absorpt_coefficient_mu 4.625
_exptl_absorpt_correction_T_max 0.4643
_exptl_absorpt_correction_T_min 0.3273
_exptl_absorpt_correction_type multi-scan
_exptl_absorpt_process_details SADABS
_exptl_crystal_colour colourless
_exptl_crystal_density_diffrn 1.557
_exptl_crystal_density_method 'not measured'
_exptl_crystal_description prism
_exptl_crystal_F_000 764
_exptl_crystal_size_max 0.31
_exptl_crystal_size_mid 0.27
_exptl_crystal_size_min 0.20
_refine_diff_density_max 4.563
_refine_diff_density_min -2.658
_refine_diff_density_rms 0.144
_refine_ls_extinction_method none
_refine_ls_goodness_of_fit_ref 1.059
_refine_ls_hydrogen_treatment constr
_refine_ls_matrix_type full
_refine_ls_number_parameters 423
_refine_ls_number_reflns 17832
_refine_ls_number_restraints 0
_refine_ls_restrained_S_all 1.059
_refine_ls_R_factor_all 0.0417
_refine_ls_R_factor_gt 0.0332
_refine_ls_shift/su_max 0.001
_refine_ls_shift/su_mean 0.000
_refine_ls_structure_factor_coef Fsqd
_refine_ls_weighting_details 'calc w=1/[\s^2^(Fo^2^)+(0.0209P)^2^+1.9725P] where P=(Fo^2^+2Fc^2^)/3'
_refine_ls_weighting_scheme calc
_refine_ls_wR_factor_gt 0.0644
_refine_ls_wR_factor_ref 0.0665
_reflns_number_gt 15757
_reflns_number_total 17832
_reflns_threshold_expression >2sigma(I)
_cod_data_source_file om6b00306_si_001.cif
_cod_data_source_block x11136
_cod_database_code 4088691

loop_
_symmetry_equiv_pos_as_xyz
'x, y, z'
'-x, -y, -z'

loop_
_atom_site_label
_atom_site_type_symbol
_atom_site_fract_x
_atom_site_fract_y
_atom_site_fract_z
_atom_site_U_iso_or_equiv
_atom_site_adp_type
_atom_site_occupancy
_atom_site_symmetry_multiplicity
_atom_site_calc_flag
_atom_site_refinement_flags
_atom_site_disorder_assembly
_atom_site_disorder_group
Au1 Au 0.027865(8) 0.310790(6) 0.260573(6) 0.01455(2) Uani 1 1 d . A .
P1 P -0.18925(5) 0.30134(4) 0.32491(4) 0.01457(8) Uani 1 1 d . . .
C1 C 0.2195(2) 0.31476(17) 0.19462(15) 0.0171(3) Uani 1 1 d . . .
C2 C 0.3267(2) 0.2168(2) 0.17867(18) 0.0236(4) Uani 1 1 d . A .
H2 H 0.4113 0.2271 0.1478 0.028 Uiso 1 1 calc R . .
C3 C 0.3257(3) 0.0939(2) 0.2047(2) 0.0294(5) Uani 1 1 d . . .
H3A H 0.2341 0.0942 0.2371 0.044 Uiso 1 1 calc R A .
H3B H 0.3933 0.0498 0.2503 0.044 Uiso 1 1 calc R . .
H3C H 0.3491 0.0567 0.1439 0.044 Uiso 1 1 calc R . .
C4 C 0.2492(2) 0.42885(18) 0.16390(15) 0.0176(3) Uani 0.835(4) 1 d P A 1
H4 H 0.3423 0.4124 0.1236 0.021 Uiso 0.835(4) 1 calc PR A 1
O1 O 0.2500(2) 0.47821(17) 0.25143(14) 0.0208(4) Uani 0.835(4) 1 d P A 1
C5 C 0.1444(3) 0.5278(2) 0.10291(19) 0.0181(4) Uani 0.835(4) 1 d P A 1
H5A H 0.0650 0.5039 0.0995 0.022 Uiso 0.835(4) 1 calc PR A 1
H5B H 0.1881 0.5452 0.0342 0.022 Uiso 0.835(4) 1 calc PR A 1
C6 C 0.0972(3) 0.6373(3) 0.1583(2) 0.0151(5) Uani 0.835(4) 1 d P A 1
C7 C 0.1274(3) 0.5736(2) 0.26561(19) 0.0179(4) Uani 0.835(4) 1 d P A 1
H7A H 0.1390 0.6276 0.3055 0.022 Uiso 0.835(4) 1 calc PR A 1
H7B H 0.0511 0.5455 0.3006 0.022 Uiso 0.835(4) 1 calc PR A 1
C4' C 0.2492(2) 0.42885(18) 0.16390(15) 0.0176(3) Uani 0.165(4) 1 d P A 2
H4' H 0.3451 0.4152 0.1754 0.021 Uiso 0.165(4) 1 calc PR A 2
O1' O 0.2422(9) 0.4583(7) 0.0599(6) 0.0157(18) Uani 0.165(4) 1 d P A 2
C5' C 0.1519(13) 0.5339(10) 0.2158(8) 0.015(2) Uani 0.165(4) 1 d P A 2
H5'1 H 0.0755 0.5137 0.2605 0.018 Uiso 0.165(4) 1 calc PR A 2
H5'2 H 0.2016 0.5614 0.2549 0.018 Uiso 0.165(4) 1 calc PR A 2
C6' C 0.0996(17) 0.6264(15) 0.1281(11) 0.014(3) Uani 0.165(4) 1 d P A 2
C7' C 0.1186(13) 0.5508(11) 0.0474(8) 0.015(2) Uani 0.165(4) 1 d P A 2
H7'1 H 0.0411 0.5204 0.0559 0.019 Uiso 0.165(4) 1 calc PR A 2
H7'2 H 0.1246 0.5966 -0.0197 0.019 Uiso 0.165(4) 1 calc PR A 2
C8 C -0.0538(2) 0.70680(18) 0.15592(15) 0.0171(3) Uani 1 1 d . . .
C9 C -0.1312(3) 0.7572(2) 0.24034(18) 0.0255(4) Uani 1 1 d . A .
H9 H -0.0903 0.7436 0.2992 0.031 Uiso 1 1 calc R . .
C10 C -0.2696(3) 0.8280(2) 0.2381(2) 0.0341(6) Uani 1 1 d . . .
H10 H -0.3215 0.8634 0.2952 0.041 Uiso 1 1 calc R A .
C11 C -0.3300(3) 0.8462(2) 0.1534(3) 0.0362(6) Uani 1 1 d . A .
H11 H -0.4236 0.8934 0.1521 0.043 Uiso 1 1 calc R . .
C12 C -0.2540(3) 0.7955(2) 0.0707(2) 0.0319(5) Uani 1 1 d . . .
H12 H -0.2958 0.8078 0.0124 0.038 Uiso 1 1 calc R A .
C13 C -0.1189(3) 0.7276(2) 0.07162(17) 0.0235(4) Uani 1 1 d . A .
H13 H -0.0682 0.6938 0.0136 0.028 Uiso 1 1 calc R . .
C14 C 0.1856(2) 0.71631(19) 0.11592(17) 0.0208(4) Uani 1 1 d . . .
C15 C 0.3290(2) 0.6677(2) 0.0963(2) 0.0271(5) Uani 1 1 d . A .
H15 H 0.3716 0.5849 0.1081 0.033 Uiso 1 1 calc R . .
C16 C 0.4097(3) 0.7392(2) 0.0598(2) 0.0272(5) Uani 1 1 d . . .
H16 H 0.5067 0.7047 0.0469 0.033 Uiso 1 1 calc R A .
C17 C 0.3502(3) 0.8596(2) 0.04215(17) 0.0253(4) Uani 1 1 d . A .
H17 H 0.4056 0.9078 0.0163 0.030 Uiso 1 1 calc R . .
C18 C 0.2089(3) 0.9096(2) 0.06236(18) 0.0248(4) Uani 1 1 d . . .
H18 H 0.1673 0.9925 0.0514 0.030 Uiso 1 1 calc R A .
C19 C 0.1274(3) 0.8382(2) 0.09887(18) 0.0230(4) Uani 1 1 d . A .
H19 H 0.0305 0.8734 0.1123 0.028 Uiso 1 1 calc R . .
C20 C -0.3184(2) 0.45397(18) 0.30918(17) 0.0193(4) Uani 1 1 d . . .
C21 C -0.4703(2) 0.4663(2) 0.3283(2) 0.0311(5) Uani 1 1 d . . .
H21A H -0.4942 0.4360 0.3979 0.047 Uiso 1 1 calc R . .
H21B H -0.4887 0.4215 0.2841 0.047 Uiso 1 1 calc R . .
H21C H -0.5257 0.5493 0.3152 0.047 Uiso 1 1 calc R . .
C22 C -0.2888(3) 0.5184(2) 0.3832(2) 0.0280(5) Uani 1 1 d . . .
H22A H -0.1914 0.5114 0.3709 0.042 Uiso 1 1 calc R . .
H22B H -0.3109 0.4833 0.4516 0.042 Uiso 1 1 calc R . .
H22C H -0.3452 0.6016 0.3743 0.042 Uiso 1 1 calc R . .
C23 C -0.2867(3) 0.5150(2) 0.2041(2) 0.0314(5) Uani 1 1 d . . .
H23A H -0.3414 0.5987 0.1995 0.047 Uiso 1 1 calc R . .
H23B H -0.3096 0.4791 0.1551 0.047 Uiso 1 1 calc R . .
H23C H -0.1888 0.5063 0.1904 0.047 Uiso 1 1 calc R . .
C24 C -0.2189(2) 0.1940(2) 0.25871(17) 0.0219(4) Uani 1 1 d . . .
C25 C -0.0958(3) 0.0815(2) 0.2732(2) 0.0359(6) Uani 1 1 d . . .
H25A H -0.1057 0.0202 0.2419 0.054 Uiso 1 1 calc R . .
H25B H -0.0920 0.0552 0.3446 0.054 Uiso 1 1 calc R . .
H25C H -0.0110 0.0973 0.2422 0.054 Uiso 1 1 calc R . .
C26 C -0.2168(4) 0.2424(3) 0.1481(2) 0.0408(7) Uani 1 1 d . . .
H26A H -0.1379 0.2701 0.1254 0.061 Uiso 1 1 calc R . .
H26B H -0.3018 0.3080 0.1381 0.061 Uiso 1 1 calc R . .
H26C H -0.2092 0.1803 0.1099 0.061 Uiso 1 1 calc R . .
C27 C -0.3502(3) 0.1615(3) 0.2950(2) 0.0331(6) Uani 1 1 d . . .
H27A H -0.3553 0.1082 0.2525 0.050 Uiso 1 1 calc R . .
H27B H -0.4307 0.2330 0.2917 0.050 Uiso 1 1 calc R . .
H27C H -0.3483 0.1227 0.3640 0.050 Uiso 1 1 calc R . .
C28 C -0.2187(2) 0.24829(17) 0.45877(15) 0.0153(3) Uani 1 1 d . . .
C29 C -0.3483(2) 0.24083(19) 0.50125(17) 0.0209(4) Uani 1 1 d . . .
H29 H -0.4178 0.2615 0.4596 0.025 Uiso 1 1 calc R . .
C30 C -0.3785(2) 0.2044(2) 0.60195(18) 0.0231(4) Uani 1 1 d . . .
H30 H -0.4671 0.1998 0.6282 0.028 Uiso 1 1 calc R . .
C31 C -0.2784(2) 0.1746(2) 0.66414(17) 0.0231(4) Uani 1 1 d . . .
H31 H -0.2984 0.1510 0.7335 0.028 Uiso 1 1 calc R . .
C32 C -0.1494(2) 0.17972(19) 0.62376(16) 0.0203(4) Uani 1 1 d . . .
H32 H -0.0806 0.1576 0.6662 0.024 Uiso 1 1 calc R . .
C33 C -0.1167(2) 0.21652(16) 0.52206(15) 0.0153(3) Uani 1 1 d . . .
C34 C 0.0262(2) 0.21909(17) 0.49086(15) 0.0159(3) Uani 1 1 d . . .
C35 C 0.1349(2) 0.1152(2) 0.47611(19) 0.0241(4) Uani 1 1 d . . .
H35 H 0.1164 0.0446 0.4778 0.029 Uiso 1 1 calc R . .
C36 C 0.2693(3) 0.1143(3) 0.4591(2) 0.0318(5) Uani 1 1 d . . .
H36 H 0.3427 0.0429 0.4503 0.038 Uiso 1 1 calc R . .
C37 C 0.2973(3) 0.2173(3) 0.4548(2) 0.0329(6) Uani 1 1 d . . .
H37 H 0.3897 0.2166 0.4429 0.040 Uiso 1 1 calc R . .
C38 C 0.1904(3) 0.3214(2) 0.46790(18) 0.0279(5) Uani 1 1 d . . .
H38 H 0.2094 0.3923 0.4640 0.034 Uiso 1 1 calc R . .
C39 C 0.0555(2) 0.3222(2) 0.48674(16) 0.0205(4) Uani 1 1 d . . .
H39 H -0.0173 0.3935 0.4969 0.025 Uiso 1 1 calc R . .

loop_
_atom_site_aniso_label
_atom_site_aniso_U_11
_atom_site_aniso_U_22
_atom_site_aniso_U_33
_atom_site_aniso_U_23
_atom_site_aniso_U_13
_atom_site_aniso_U_12
Au1 0.01402(3) 0.01618(3) 0.01382(3) -0.00214(2) -0.00046(2) -0.00610(2)
P1 0.0137(2) 0.0171(2) 0.0141(2) -0.00128(16) -0.00245(16) -0.00663(16)
C1 0.0161(8) 0.0179(8) 0.0159(8) -0.0036(6) 0.0010(6) -0.0050(6)
C2 0.0190(10) 0.0227(9) 0.0265(11) -0.0058(8) 0.0029(8) -0.0057(7)
C3 0.0265(12) 0.0211(9) 0.0361(13) -0.0044(9) 0.0003(10) -0.0043(8)
C4 0.0154(8) 0.0200(8) 0.0174(8) -0.0017(6) -0.0008(7) -0.0072(7)
O1 0.0210(9) 0.0231(8) 0.0208(9) -0.0007(7) -0.0067(7) -0.0093(7)
C5 0.0177(10) 0.0212(10) 0.0165(11) -0.0011(8) -0.0023(8) -0.0085(8)
C6 0.0160(11) 0.0172(10) 0.0138(13) -0.0014(10) -0.0007(11) -0.0087(8)
C7 0.0165(10) 0.0219(10) 0.0180(11) -0.0028(8) -0.0019(8) -0.0097(8)
C4' 0.0154(8) 0.0200(8) 0.0174(8) -0.0017(6) -0.0008(7) -0.0072(7)
O1' 0.019(4) 0.017(4) 0.008(3) -0.001(3) 0.004(3) -0.005(3)
C5' 0.019(5) 0.015(4) 0.010(4) -0.001(3) 0.001(4) -0.008(4)
C6' 0.012(5) 0.028(7) 0.007(6) -0.007(5) 0.001(5) -0.010(4)
C7' 0.019(5) 0.023(5) 0.005(4) 0.000(4) -0.001(4) -0.010(4)
C8 0.0159(8) 0.0200(8) 0.0170(8) -0.0009(6) -0.0011(7) -0.0091(7)
C9 0.0275(11) 0.0333(11) 0.0214(10) -0.0073(8) 0.0013(8) -0.0176(9)
C10 0.0294(13) 0.0324(12) 0.0433(15) -0.0189(11) 0.0156(11) -0.0173(10)
C11 0.0207(11) 0.0228(10) 0.062(2) 0.0001(11) -0.0067(12) -0.0053(8)
C12 0.0279(12) 0.0309(12) 0.0384(14) 0.0113(10) -0.0152(11) -0.0142(10)
C13 0.0257(11) 0.0289(10) 0.0195(9) 0.0014(8) -0.0047(8) -0.0148(9)
C14 0.0183(9) 0.0235(9) 0.0228(10) 0.0013(7) -0.0016(7) -0.0123(7)
C15 0.0204(10) 0.0275(10) 0.0337(12) 0.0065(9) -0.0045(9) -0.0133(8)
C16 0.0220(10) 0.0337(11) 0.0294(12) 0.0050(9) -0.0056(9) -0.0170(9)
C17 0.0327(12) 0.0322(11) 0.0196(10) 0.0017(8) -0.0042(8) -0.0233(10)
C18 0.0323(12) 0.0249(10) 0.0225(10) -0.0017(8) -0.0027(9) -0.0173(9)
C19 0.0254(10) 0.0219(9) 0.0236(10) -0.0021(7) -0.0011(8) -0.0117(8)
C20 0.0167(9) 0.0187(8) 0.0216(9) 0.0000(7) -0.0049(7) -0.0051(7)
C21 0.0155(10) 0.0295(11) 0.0451(15) 0.0004(10) -0.0064(10) -0.0053(8)
C22 0.0288(12) 0.0202(9) 0.0352(13) -0.0073(9) -0.0092(10) -0.0038(8)
C23 0.0317(13) 0.0272(11) 0.0276(12) 0.0072(9) -0.0051(10) -0.0056(9)
C24 0.0227(10) 0.0270(10) 0.0217(10) -0.0078(8) -0.0031(8) -0.0127(8)
C25 0.0289(13) 0.0313(12) 0.0513(18) -0.0242(12) -0.0029(12) -0.0063(10)
C26 0.060(2) 0.0567(18) 0.0221(12) -0.0092(11) -0.0069(12) -0.0357(16)
C27 0.0262(12) 0.0380(13) 0.0437(16) -0.0159(11) -0.0019(11) -0.0171(10)
C28 0.0136(8) 0.0167(7) 0.0153(8) -0.0014(6) -0.0006(6) -0.0059(6)
C29 0.0147(8) 0.0243(9) 0.0236(10) -0.0005(7) -0.0007(7) -0.0087(7)
C30 0.0179(9) 0.0234(9) 0.0256(11) 0.0000(8) 0.0029(8) -0.0085(7)
C31 0.0241(10) 0.0245(9) 0.0168(9) 0.0003(7) 0.0033(8) -0.0078(8)
C32 0.0216(10) 0.0236(9) 0.0151(8) -0.0018(7) -0.0009(7) -0.0079(7)
C33 0.0149(8) 0.0164(7) 0.0155(8) -0.0032(6) -0.0010(6) -0.0062(6)
C34 0.0144(8) 0.0208(8) 0.0139(8) -0.0026(6) -0.0021(6) -0.0074(6)
C35 0.0174(9) 0.0257(10) 0.0281(11) -0.0044(8) -0.0013(8) -0.0062(8)
C36 0.0159(10) 0.0406(14) 0.0351(14) -0.0056(11) -0.0002(9) -0.0060(9)
C37 0.0195(10) 0.0580(17) 0.0281(12) -0.0054(11) -0.0027(9) -0.0214(11)
C38 0.0308(12) 0.0452(14) 0.0200(10) -0.0060(9) -0.0018(9) -0.0273(11)
C39 0.0227(10) 0.0263(9) 0.0185(9) -0.0044(7) -0.0036(7) -0.0142(8)

loop_
_atom_type_symbol
_atom_type_description
_atom_type_scat_dispersion_real
_atom_type_scat_dispersion_imag
_atom_type_scat_source
C C 0.0033 0.0016 'International Tables Vol C Tables 4.2.6.8 and 6.1.1.4'
H H 0.0000 0.0000 'International Tables Vol C Tables 4.2.6.8 and 6.1.1.4'
Au Au -2.0133 8.8022 'International Tables Vol C Tables 4.2.6.8 and 6.1.1.4'
O O 0.0106 0.0060 'International Tables Vol C Tables 4.2.6.8 and 6.1.1.4'
P P 0.1023 0.0942 'International Tables Vol C Tables 4.2.6.8 and 6.1.1.4'

loop_
_geom_angle_atom_site_label_1
_geom_angle_atom_site_label_2
_geom_angle_atom_site_label_3
_geom_angle
C1 Au1 P1 175.92(6)
C28 P1 C24 105.40(10)
C28 P1 C20 104.58(9)
C24 P1 C20 114.09(10)
C28 P1 Au1 117.13(7)
C24 P1 Au1 107.08(7)
C20 P1 Au1 108.81(7)
C2 C1 C4 115.71(19)
C2 C1 Au1 122.68(16)
C4 C1 Au1 121.58(14)
C1 C2 C3 126.4(2)
C1 C2 H2 116.8
C3 C2 H2 116.8
C2 C3 H3A 109.5
C2 C3 H3B 109.5
H3A C3 H3B 109.5
C2 C3 H3C 109.5
H3A C3 H3C 109.5
H3B C3 H3C 109.5
O1 C4 C1 110.25(17)
O1 C4 C5 105.25(17)
C1 C4 C5 115.76(18)
O1 C4 H4 108.5
C1 C4 H4 108.5
C5 C4 H4 108.5
C7 O1 C4 108.72(18)
C4 C5 C6 106.3(2)
C4 C5 H5A 110.5
C6 C5 H5A 110.5
C4 C5 H5B 110.5
C6 C5 H5B 110.5
H5A C5 H5B 108.7
C8 C6 C14 110.7(2)
C8 C6 C5 112.2(2)
C14 C6 C5 111.0(2)
C8 C6 C7 111.9(2)
C14 C6 C7 111.6(2)
C5 C6 C7 99.0(2)
O1 C7 C6 105.7(2)
O1 C7 H7A 110.6
C6 C7 H7A 110.6
O1 C7 H7B 110.6
C6 C7 H7B 110.6
H7A C7 H7B 108.7
C6' C5' H5'1 111.2
C6' C5' H5'2 111.2
H5'1 C5' H5'2 109.1
C7' C6' C5' 102.0(12)
C7' C6' C8 114.1(11)
C5' C6' C8 111.5(10)
C7' C6' C14 121.2(11)
C5' C6' C14 104.6(10)
C8 C6' C14 103.0(9)
O1' C7' C6' 105.0(10)
O1' C7' H7'1 110.7
C6' C7' H7'1 110.7
O1' C7' H7'2 110.7
C6' C7' H7'2 110.7
H7'1 C7' H7'2 108.8
C13 C8 C9 118.0(2)
C13 C8 C6 123.2(2)
C9 C8 C6 118.8(2)
C13 C8 C6' 106.6(5)
C9 C8 C6' 135.5(5)
C6 C8 C6' 16.8(4)
C8 C9 C10 120.0(2)
C8 C9 H9 120.0
C10 C9 H9 120.0
C11 C10 C9 120.2(2)
C11 C10 H10 119.9
C9 C10 H10 119.9
C12 C11 C10 119.7(2)
C12 C11 H11 120.1
C10 C11 H11 120.1
C13 C12 C11 120.6(3)
C13 C12 H12 119.7
C11 C12 H12 119.7
C12 C13 C8 121.5(2)
C12 C13 H13 119.2
C8 C13 H13 119.2
C19 C14 C15 117.72(19)
C19 C14 C6 121.6(2)
C15 C14 C6 120.7(2)
C19 C14 C6' 123.8(6)
C15 C14 C6' 116.4(6)
C6 C14 C6' 16.2(4)
C16 C15 C14 120.9(2)
C16 C15 H15 119.6
C14 C15 H15 119.6
C17 C16 C15 120.6(2)
C17 C16 H16 119.7
C15 C16 H16 119.7
C16 C17 C18 119.5(2)
C16 C17 H17 120.3
C18 C17 H17 120.3
C17 C18 C19 120.1(2)
C17 C18 H18 119.9
C19 C18 H18 119.9
C14 C19 C18 121.2(2)
C14 C19 H19 119.4
C18 C19 H19 119.4
C21 C20 C23 108.8(2)
C21 C20 C22 109.1(2)
C23 C20 C22 107.2(2)
C21 C20 P1 117.86(16)
C23 C20 P1 109.01(16)
C22 C20 P1 104.37(15)
C20 C21 H21A 109.5
C20 C21 H21B 109.5
H21A C21 H21B 109.5
C20 C21 H21C 109.5
H21A C21 H21C 109.5
H21B C21 H21C 109.5
C20 C22 H22A 109.5
C20 C22 H22B 109.5
H22A C22 H22B 109.5
C20 C22 H22C 109.5
H22A C22 H22C 109.5
H22B C22 H22C 109.5
C20 C23 H23A 109.5
C20 C23 H23B 109.5
H23A C23 H23B 109.5
C20 C23 H23C 109.5
H23A C23 H23C 109.5
H23B C23 H23C 109.5
C26 C24 C25 109.7(2)
C26 C24 C27 108.6(2)
C25 C24 C27 107.7(2)
C26 C24 P1 108.10(17)
C25 C24 P1 104.83(16)
C27 C24 P1 117.75(16)
C24 C25 H25A 109.5
C24 C25 H25B 109.5
H25A C25 H25B 109.5
C24 C25 H25C 109.5
H25A C25 H25C 109.5
H25B C25 H25C 109.5
C24 C26 H26A 109.5
C24 C26 H26B 109.5
H26A C26 H26B 109.5
C24 C26 H26C 109.5
H26A C26 H26C 109.5
H26B C26 H26C 109.5
C24 C27 H27A 109.5
C24 C27 H27B 109.5
H27A C27 H27B 109.5
C24 C27 H27C 109.5
H27A C27 H27C 109.5
H27B C27 H27C 109.5
C29 C28 C33 117.82(18)
C29 C28 P1 119.32(16)
C33 C28 P1 122.84(14)
C30 C29 C28 122.3(2)
C30 C29 H29 118.8
C28 C29 H29 118.8
C29 C30 C31 119.6(2)
C29 C30 H30 120.2
C31 C30 H30 120.2
C32 C31 C30 119.1(2)
C32 C31 H31 120.5
C30 C31 H31 120.5
C31 C32 C33 122.2(2)
C31 C32 H32 118.9
C33 C32 H32 118.9
C32 C33 C28 118.91(18)
C32 C33 C34 115.49(18)
C28 C33 C34 125.61(18)
C39 C34 C35 118.8(2)
C39 C34 C33 120.65(18)
C35 C34 C33 120.16(18)
C36 C35 C34 120.6(2)
C36 C35 H35 119.7
C34 C35 H35 119.7
C35 C36 C37 120.2(2)
C35 C36 H36 119.9
C37 C36 H36 119.9
C36 C37 C38 119.9(2)
C36 C37 H37 120.1
C38 C37 H37 120.1
C37 C38 C39 120.1(2)
C37 C38 H38 120.0
C39 C38 H38 120.0
C38 C39 C34 120.5(2)
C38 C39 H39 119.8
C34 C39 H39 119.8

loop_
_geom_bond_atom_site_label_1
_geom_bond_atom_site_label_2
_geom_bond_distance
Au1 C1 2.058(2)
Au1 P1 2.3192(5)
P1 C28 1.841(2)
P1 C24 1.879(2)
P1 C20 1.886(2)
C1 C2 1.345(3)
C1 C4 1.509(3)
C2 C3 1.487(3)
C2 H2 0.9500
C3 H3A 0.9800
C3 H3B 0.9800
C3 H3C 0.9800
C4 O1 1.453(3)
C4 C5 1.553(3)
C4 H4 1.0000
O1 C7 1.411(3)
C5 C6 1.554(4)
C5 H5A 0.9900
C5 H5B 0.9900
C6 C8 1.515(4)
C6 C14 1.537(4)
C6 C7 1.569(4)
C7 H7A 0.9900
C7 H7B 0.9900
O1' C7' 1.404(15)
C5' C6' 1.53(2)
C5' H5'1 0.9900
C5' H5'2 0.9900
C6' C7' 1.523(18)
C6' C8 1.581(17)
C6' C14 1.627(16)
C7' H7'1 0.9900
C7' H7'2 0.9900
C8 C13 1.397(3)
C8 C9 1.398(3)
C9 C10 1.408(4)
C9 H9 0.9500
C10 C11 1.379(5)
C10 H10 0.9500
C11 C12 1.376(4)
C11 H11 0.9500
C12 C13 1.369(4)
C12 H12 0.9500
C13 H13 0.9500
C14 C19 1.393(3)
C14 C15 1.402(3)
C15 C16 1.394(3)
C15 H15 0.9500
C16 C17 1.378(4)
C16 H16 0.9500
C17 C18 1.385(4)
C17 H17 0.9500
C18 C19 1.399(3)
C18 H18 0.9500
C19 H19 0.9500
C20 C21 1.524(3)
C20 C23 1.533(3)
C20 C22 1.540(3)
C21 H21A 0.9800
C21 H21B 0.9800
C21 H21C 0.9800
C22 H22A 0.9800
C22 H22B 0.9800
C22 H22C 0.9800
C23 H23A 0.9800
C23 H23B 0.9800
C23 H23C 0.9800
C24 C26 1.526(4)
C24 C25 1.532(4)
C24 C27 1.537(3)
C25 H25A 0.9800
C25 H25B 0.9800
C25 H25C 0.9800
C26 H26A 0.9800
C26 H26B 0.9800
C26 H26C 0.9800
C27 H27A 0.9800
C27 H27B 0.9800
C27 H27C 0.9800
C28 C29 1.403(3)
C28 C33 1.411(3)
C29 C30 1.387(3)
C29 H29 0.9500
C30 C31 1.388(3)
C30 H30 0.9500
C31 C32 1.382(3)
C31 H31 0.9500
C32 C33 1.404(3)
C32 H32 0.9500
C33 C34 1.491(3)
C34 C39 1.395(3)
C34 C35 1.396(3)
C35 C36 1.384(3)
C35 H35 0.9500
C36 C37 1.386(4)
C36 H36 0.9500
C37 C38 1.386(4)
C37 H37 0.9500
C38 C39 1.387(3)
C38 H38 0.9500
C39 H39 0.9500

loop_
_geom_torsion_atom_site_label_1
_geom_torsion_atom_site_label_2
_geom_torsion_atom_site_label_3
_geom_torsion_atom_site_label_4
_geom_torsion
C1 Au1 P1 C28 139.9(8)
C1 Au1 P1 C24 21.9(8)
C1 Au1 P1 C20 -101.9(8)
P1 Au1 C1 C2 -67.5(9)
P1 Au1 C1 C4 114.4(8)
C4 C1 C2 C3 178.2(2)
Au1 C1 C2 C3 0.0(4)
C2 C1 C4 O1 -107.5(2)
Au1 C1 C4 O1 70.7(2)
C2 C1 C4 C5 133.2(2)
Au1 C1 C4 C5 -48.6(2)
C1 C4 O1 C7 -104.8(2)
C5 C4 O1 C7 20.7(2)
O1 C4 C5 C6 4.5(2)
C1 C4 C5 C6 126.5(2)
C4 C5 C6 C8 -142.7(2)
C4 C5 C6 C14 93.0(2)
C4 C5 C6 C7 -24.4(2)
C4 O1 C7 C6 -37.8(2)
C8 C6 C7 O1 156.1(2)
C14 C6 C7 O1 -79.3(3)
C5 C6 C7 O1 37.7(2)
C5' C6' C7' O1' -37.8(13)
C8 C6' C7' O1' -158.3(10)
C14 C6' C7' O1' 77.7(14)
C14 C6 C8 C13 83.9(3)
C5 C6 C8 C13 -40.7(3)
C7 C6 C8 C13 -150.9(2)
C14 C6 C8 C9 -93.3(3)
C5 C6 C8 C9 142.2(2)
C7 C6 C8 C9 32.0(3)
C14 C6 C8 C6' 93(2)
C5 C6 C8 C6' -31(2)
C7 C6 C8 C6' -142(2)
C7' C6' C8 C13 -26.5(12)
C5' C6' C8 C13 -141.5(8)
C14 C6' C8 C13 106.9(6)
C7' C6' C8 C9 153.6(7)
C5' C6' C8 C9 38.6(15)
C14 C6' C8 C9 -73.1(11)
C7' C6' C8 C6 162(3)
C5' C6' C8 C6 46.7(18)
C14 C6' C8 C6 -65(2)
C13 C8 C9 C10 -1.1(3)
C6 C8 C9 C10 176.2(2)
C6' C8 C9 C10 178.9(9)
C8 C9 C10 C11 1.2(4)
C9 C10 C11 C12 -0.5(4)
C10 C11 C12 C13 -0.2(4)
C11 C12 C13 C8 0.3(4)
C9 C8 C13 C12 0.3(3)
C6 C8 C13 C12 -176.8(2)
C6' C8 C13 C12 -179.6(7)
C8 C6 C14 C19 12.2(3)
C5 C6 C14 C19 137.4(2)
C7 C6 C14 C19 -113.2(3)
C8 C6 C14 C15 -170.0(2)
C5 C6 C14 C15 -44.9(3)
C7 C6 C14 C15 64.6(3)
C8 C6 C14 C6' -91(2)
C5 C6 C14 C6' 34(2)
C7 C6 C14 C6' 144(3)
C7' C6' C14 C19 108.8(12)
C5' C6' C14 C19 -137.0(8)
C8 C6' C14 C19 -20.3(10)
C7' C6' C14 C15 -54.4(14)
C5' C6' C14 C15 59.8(10)
C8 C6' C14 C15 176.5(5)
C7' C6' C14 C6 -164(4)
C5' C6' C14 C6 -50(2)
C8 C6' C14 C6 67(2)
C19 C14 C15 C16 -0.8(4)
C6 C14 C15 C16 -178.7(3)
C6' C14 C15 C16 163.5(6)
C14 C15 C16 C17 0.0(4)
C15 C16 C17 C18 0.9(4)
C16 C17 C18 C19 -1.0(4)
C15 C14 C19 C18 0.7(4)
C6 C14 C19 C18 178.5(2)
C6' C14 C19 C18 -162.3(6)
C17 C18 C19 C14 0.2(4)
C28 P1 C20 C21 -65.3(2)
C24 P1 C20 C21 49.4(2)
Au1 P1 C20 C21 168.83(17)
C28 P1 C20 C23 170.20(16)
C24 P1 C20 C23 -75.18(19)
Au1 P1 C20 C23 44.30(17)
C28 P1 C20 C22 55.88(17)
C24 P1 C20 C22 170.50(15)
Au1 P1 C20 C22 -70.02(16)
C28 P1 C24 C26 171.85(19)
C20 P1 C24 C26 57.7(2)
Au1 P1 C24 C26 -62.7(2)
C28 P1 C24 C25 -71.23(19)
C20 P1 C24 C25 174.63(17)
Au1 P1 C24 C25 54.18(18)
C28 P1 C24 C27 48.4(2)
C20 P1 C24 C27 -65.7(2)
Au1 P1 C24 C27 173.83(18)
C24 P1 C28 C29 -61.03(18)
C20 P1 C28 C29 59.57(18)
Au1 P1 C28 C29 -179.93(14)
C24 P1 C28 C33 120.29(17)
C20 P1 C28 C33 -119.12(17)
Au1 P1 C28 C33 1.38(18)
C33 C28 C29 C30 0.3(3)
P1 C28 C29 C30 -178.42(17)
C28 C29 C30 C31 0.5(3)
C29 C30 C31 C32 -1.3(3)
C30 C31 C32 C33 1.4(3)
C31 C32 C33 C28 -0.6(3)
C31 C32 C33 C34 178.95(19)
C29 C28 C33 C32 -0.3(3)
P1 C28 C33 C32 178.44(15)
C29 C28 C33 C34 -179.76(18)
P1 C28 C33 C34 -1.1(3)
C32 C33 C34 C39 -93.8(2)
C28 C33 C34 C39 85.7(3)
C32 C33 C34 C35 79.0(2)
C28 C33 C34 C35 -101.5(2)
C39 C34 C35 C36 0.9(3)
C33 C34 C35 C36 -172.1(2)
C34 C35 C36 C37 -1.1(4)
C35 C36 C37 C38 0.2(4)
C36 C37 C38 C39 0.9(4)
C37 C38 C39 C34 -1.2(3)
C35 C34 C39 C38 0.3(3)
C33 C34 C39 C38 173.2(2)
